data_2100009
loop_
_publ_author_name
'Peresypkina, Eugenia V.'
'Bushuev, Mark B.'
'Virovets, Alexander V.'
'Krivopalov, Victor P.'
'Lavrenova, Ludmila G.'
'Larionov, Stanislav V.'

_publ_section_title
;Three differently coloured concomitant polymorphs: synthesis, structure and
 packing analysis of
 (4-(3',5'-dimethyl-1<i>H</i>-pyrazol-1'-yl)-6-methyl-2-phenylpyrimidine)dichlorocopper(II)
;
_journal_issue 2
_journal_name_full 'Acta Crystallographica Section B'
_journal_page_first 164
_journal_page_last 173
_journal_paper_doi 10.1107/S010876810403294X
_journal_volume 61
_journal_year 2005
_chemical_formula_moiety 'C16 H16 Cl2 Cu N4'
_chemical_formula_sum 'C16 H16 Cl2 Cu N4'
_chemical_formula_weight 398.77
_chemical_name_systematic
;
 (4-(3,5-dimethyl-1H-pyrazol-1-yl)-2-phenyl-pyrimidyne)dichlorocopper(II)
emerald green form
;
_space_group_IT_number 61
_symmetry_cell_setting orthorhombic
_symmetry_space_group_name_Hall '-P 2ac 2ab'
_symmetry_space_group_name_H-M 'P b c a'
_atom_sites_solution_hydrogens geom
_atom_sites_solution_primary direct
_atom_sites_solution_secondary difmap
_audit_creation_method SHELXL-97
_cell_angle_alpha 90.00
_cell_angle_beta 90.00
_cell_angle_gamma 90.00
_cell_formula_units_Z 8
_cell_length_a 11.6899(6)
_cell_length_b 14.9843(8)
_cell_length_c 19.2115(9)
_cell_measurement_reflns_used 4601
_cell_measurement_temperature 293(2)
_cell_measurement_theta_max 30.45
_cell_measurement_theta_min 2.45
_cell_volume 3365.2(3)
_computing_cell_refinement 'Bruker SAINT'
_computing_data_collection 'Bruker APEX2'
_computing_data_reduction 'Bruker SAINT'
_computing_molecular_graphics 'Bruker SHELXTL, TOPOS 4.0 Standard'
_computing_publication_material 'local programs'
_computing_structure_refinement 'SHELXL-97 (Sheldrick, 1997)'
_computing_structure_solution 'SHELXS-97 (Sheldrick, 1990)'
_diffrn_ambient_temperature 293(2)
_diffrn_detector_area_resol_mean 25
_diffrn_measured_fraction_theta_full 0.999
_diffrn_measured_fraction_theta_max 0.892
_diffrn_measurement_device_type 'Bruker-Nonius X8Apex CCD area-detector'
_diffrn_measurement_method \p-scans
_diffrn_radiation_monochromator graphite
_diffrn_radiation_source 'fine-focus sealed tube'
_diffrn_radiation_type MoK\a
_diffrn_radiation_wavelength 0.71073
_diffrn_reflns_av_R_equivalents 0.0238
_diffrn_reflns_av_sigmaI/netI 0.0342
_diffrn_reflns_limit_h_max 17
_diffrn_reflns_limit_h_min -16
_diffrn_reflns_limit_k_max 22
_diffrn_reflns_limit_k_min -17
_diffrn_reflns_limit_l_max 15
_diffrn_reflns_limit_l_min -26
_diffrn_reflns_number 17334
_diffrn_reflns_theta_full 25.00
_diffrn_reflns_theta_max 32.36
_diffrn_reflns_theta_min 2.12
_diffrn_standards_decay_% 0
_diffrn_standards_number 0
_exptl_absorpt_coefficient_mu 1.619
_exptl_absorpt_correction_T_max 0.86
_exptl_absorpt_correction_T_min 0.6571
_exptl_absorpt_correction_type empirical
_exptl_absorpt_process_details 'SADABS (Bruker)'
_exptl_crystal_colour 'clear emerald green'
_exptl_crystal_density_diffrn 1.574
_exptl_crystal_density_method 'not measured'
_exptl_crystal_description 'elongated prism'
_exptl_crystal_F_000 1624
_exptl_crystal_size_max 0.328
_exptl_crystal_size_mid 0.102
_exptl_crystal_size_min 0.091
_refine_diff_density_max 0.494
_refine_diff_density_min -0.435
_refine_ls_extinction_method none
_refine_ls_goodness_of_fit_ref 0.862
_refine_ls_hydrogen_treatment mixed
_refine_ls_matrix_type full
_refine_ls_number_parameters 208
_refine_ls_number_reflns 5379
_refine_ls_number_restraints 0
_refine_ls_restrained_S_all 0.862
_refine_ls_R_factor_all 0.0614
_refine_ls_R_factor_gt 0.0323
_refine_ls_shift/su_max 0.001
_refine_ls_shift/su_mean 0.000
_refine_ls_structure_factor_coef Fsqd
_refine_ls_weighting_details 'calc w=1/[\s^2^(Fo^2^)+(0.0530P)^2^+2.2199P] where P=(Fo^2^+2Fc^2^)/3'
_refine_ls_weighting_scheme calc
_refine_ls_wR_factor_gt 0.0834
_refine_ls_wR_factor_ref 0.0984
_reflns_number_gt 3611
_reflns_number_total 5379
_reflns_threshold_expression >2sigma(I)
_cod_data_source_file av5023.cif
_cod_data_source_block 2eg
_cod_original_sg_symbol_H-M Pbca
_cod_database_code 2100009
_cod_database_fobs_code 2100009

loop_
_symmetry_equiv_pos_as_xyz
'x, y, z'
'-x+1/2, -y, z+1/2'
'-x, y+1/2, -z+1/2'
'x+1/2, -y+1/2, -z'
'-x, -y, -z'
'x-1/2, y, -z-1/2'
'x, -y-1/2, z-1/2'
'-x-1/2, y-1/2, z'

loop_
_atom_site_label
_atom_site_fract_x
_atom_site_fract_y
_atom_site_fract_z
_atom_site_U_iso_or_equiv
_atom_site_adp_type
_atom_site_calc_flag
_atom_site_refinement_flags
_atom_site_occupancy
_atom_site_disorder_assembly
_atom_site_disorder_group
_atom_site_type_symbol
Cu1 0.751430(18) 0.839560(17) 0.548815(12) 0.03193(8) Uani d . 1 . . Cu
Cl1 0.71694(4) 0.74685(4) 0.63721(3) 0.04276(13) Uani d . 1 . . Cl
Cl2 0.93311(4) 0.86988(5) 0.56060(3) 0.05205(15) Uani d . 1 . . Cl
C3 0.79496(17) 0.81698(14) 0.38867(10) 0.0364(4) Uani d . 1 . . C
C4 0.72127(18) 0.80284(16) 0.33277(11) 0.0403(5) Uani d . 1 . . C
H4A 0.7428 0.7869 0.2879 0.048 Uiso calc R 1 . . H
C5 0.61204(17) 0.81652(13) 0.35544(10) 0.0337(4) Uani d . 1 . . C
C6 0.54197(15) 0.86338(12) 0.47575(9) 0.0281(3) Uani d . 1 . . C
C7 0.42510(15) 0.86907(13) 0.46564(10) 0.0323(4) Uani d . 1 . . C
H7A 0.3915 0.8540 0.4233 0.039 Uiso calc R 1 . . H
C8 0.36002(16) 0.89850(13) 0.52199(10) 0.0330(4) Uani d . 1 . . C
C9 0.52140(15) 0.91422(12) 0.58829(9) 0.0297(4) Uani d . 1 . . C
C10 0.57579(16) 0.94086(13) 0.65468(9) 0.0321(4) Uani d . 1 . . C
C11 0.5195(2) 0.92555(15) 0.71717(11) 0.0450(5) Uani d . 1 . . C
H11A 0.4460 0.9019 0.7172 0.054 Uiso calc R 1 . . H
C12 0.5732(3) 0.94568(18) 0.77950(12) 0.0581(6) Uani d . 1 . . C
H12A 0.5362 0.9342 0.8214 0.070 Uiso calc R 1 . . H
C13 0.6811(2) 0.98264(18) 0.77971(12) 0.0563(6) Uani d . 1 . . C
H13A 0.7169 0.9952 0.8218 0.068 Uiso calc R 1 . . H
C14 0.7361(2) 1.00108(16) 0.71794(13) 0.0478(5) Uani d . 1 . . C
H14A 0.8078 1.0280 0.7182 0.057 Uiso calc R 1 . . H
C15 0.68394(17) 0.97928(14) 0.65567(10) 0.0368(4) Uani d . 1 . . C
H15A 0.7217 0.9905 0.6139 0.044 Uiso calc R 1 . . H
C31 0.92214(18) 0.81407(19) 0.38827(12) 0.0521(6) Uani d . 1 . . C
H31A 0.9516 0.8724 0.3779 0.078 Uiso calc R 1 . . H
H31B 0.9477 0.7726 0.3535 0.078 Uiso calc R 1 . . H
H31C 0.9492 0.7954 0.4331 0.078 Uiso calc R 1 . . H
C51 0.50499(19) 0.81183(17) 0.31405(10) 0.0452(5) Uani d . 1 . . C
H51A 0.5229 0.7955 0.2670 0.068 Uiso calc R 1 . . H
H51B 0.4680 0.8690 0.3145 0.068 Uiso calc R 1 . . H
H51C 0.4549 0.7679 0.3339 0.068 Uiso calc R 1 . . H
C81 0.23295(17) 0.90503(17) 0.51881(13) 0.0442(5) Uani d . 1 . . C
H81A 0.2001 0.8721 0.5567 0.066 Uiso calc R 1 . . H
H81B 0.2064 0.8807 0.4755 0.066 Uiso calc R 1 . . H
H81C 0.2105 0.9665 0.5222 0.066 Uiso calc R 1 . . H
N1 0.73495(12) 0.83749(11) 0.44553(8) 0.0316(3) Uani d . 1 . . N
N2 0.62136(13) 0.83753(10) 0.42500(8) 0.0295(3) Uani d . 1 . . N
N3 0.40850(13) 0.92337(11) 0.58266(9) 0.0348(4) Uani d . 1 . . N
N4 0.58950(12) 0.88237(11) 0.53781(8) 0.0282(3) Uani d . 1 . . N

loop_
_atom_site_aniso_label
_atom_site_aniso_U_11
_atom_site_aniso_U_22
_atom_site_aniso_U_33
_atom_site_aniso_U_12
_atom_site_aniso_U_13
_atom_site_aniso_U_23
Cu1 0.02606(11) 0.04428(15) 0.02545(13) 0.00235(9) -0.00037(8) 0.00186(9)
Cl1 0.0403(2) 0.0539(3) 0.0341(3) 0.0093(2) 0.00545(19) 0.0107(2)
Cl2 0.0298(2) 0.0792(4) 0.0471(3) -0.0078(3) -0.0035(2) -0.0021(3)
C3 0.0355(9) 0.0458(11) 0.0278(9) 0.0054(8) 0.0088(8) 0.0050(8)
C4 0.0449(11) 0.0511(12) 0.0248(9) 0.0053(9) 0.0065(8) 0.0002(9)
C5 0.0386(10) 0.0389(10) 0.0236(9) -0.0004(8) -0.0004(7) 0.0000(7)
C6 0.0290(8) 0.0304(8) 0.0247(8) 0.0004(7) 0.0013(7) 0.0022(7)
C7 0.0286(8) 0.0389(10) 0.0294(9) -0.0002(7) -0.0020(7) -0.0002(8)
C8 0.0284(8) 0.0382(10) 0.0323(10) 0.0006(7) 0.0004(7) 0.0015(8)
C9 0.0305(8) 0.0324(9) 0.0260(8) 0.0020(7) 0.0029(7) -0.0017(7)
C10 0.0358(9) 0.0360(9) 0.0244(9) 0.0053(7) 0.0011(7) -0.0023(7)
C11 0.0493(12) 0.0528(13) 0.0330(11) -0.0025(10) 0.0087(9) -0.0046(9)
C12 0.0818(18) 0.0668(16) 0.0257(10) -0.0018(14) 0.0073(11) -0.0009(11)
C13 0.0766(17) 0.0598(15) 0.0325(11) 0.0008(13) -0.0136(11) -0.0066(10)
C14 0.0492(13) 0.0523(13) 0.0419(12) -0.0002(10) -0.0119(10) -0.0059(10)
C15 0.0368(9) 0.0426(10) 0.0311(10) 0.0035(8) -0.0003(8) -0.0032(8)
C31 0.0365(11) 0.0822(17) 0.0378(12) 0.0125(11) 0.0109(9) 0.0074(12)
C51 0.0436(11) 0.0653(14) 0.0269(10) -0.0024(10) -0.0045(8) -0.0068(10)
C81 0.0298(10) 0.0566(14) 0.0461(13) 0.0012(9) 0.0020(8) -0.0020(10)
N1 0.0261(7) 0.0437(9) 0.0250(8) 0.0029(6) 0.0019(5) 0.0011(6)
N2 0.0257(7) 0.0402(8) 0.0225(7) 0.0021(6) 0.0012(6) -0.0015(6)
N3 0.0302(8) 0.0418(9) 0.0325(8) 0.0028(6) 0.0025(6) -0.0025(7)
N4 0.0268(7) 0.0344(8) 0.0233(7) 0.0016(6) -0.0003(5) -0.0011(6)

loop_
_atom_type_symbol
_atom_type_description
_atom_type_scat_dispersion_real
_atom_type_scat_dispersion_imag
_atom_type_scat_source
C C 0.0033 0.0016 'International Tables Vol C Tables 4.2.6.8 and 6.1.1.4'
H H 0.0000 0.0000 'International Tables Vol C Tables 4.2.6.8 and 6.1.1.4'
N N 0.0061 0.0033 'International Tables Vol C Tables 4.2.6.8 and 6.1.1.4'
Cl Cl 0.1484 0.1585 'International Tables Vol C Tables 4.2.6.8 and 6.1.1.4'
Cu Cu 0.3201 1.2651 'International Tables Vol C Tables 4.2.6.8 and 6.1.1.4'

loop_
_geom_angle_atom_site_label_1
_geom_angle_atom_site_label_2
_geom_angle_atom_site_label_3
_geom_angle
N1 Cu1 N4 79.01(6)
N1 Cu1 Cl2 101.56(5)
N4 Cu1 Cl2 149.38(5)
N1 Cu1 Cl1 136.93(5)
N4 Cu1 Cl1 96.23(5)
Cl2 Cu1 Cl1 103.09(2)
N1 C3 C4 109.95(17)
N1 C3 C31 122.45(19)
C4 C3 C31 127.57(18)
C5 C4 C3 108.05(18)
C5 C4 H4A 126.0
C3 C4 H4A 126.0
C4 C5 N2 105.66(17)
C4 C5 C51 127.65(18)
N2 C5 C51 126.68(18)
N4 C6 C7 121.29(16)
N4 C6 N2 113.68(15)
C7 C6 N2 125.02(17)
C6 C7 C8 116.71(17)
C6 C7 H7A 121.6
C8 C7 H7A 121.6
N3 C8 C7 121.94(17)
N3 C8 C81 115.87(18)
C7 C8 C81 122.19(19)
N3 C9 N4 124.47(17)
N3 C9 C10 117.91(16)
N4 C9 C10 117.62(16)
C15 C10 C11 119.20(19)
C15 C10 C9 120.97(17)
C11 C10 C9 119.82(18)
C12 C11 C10 119.8(2)
C12 C11 H11A 120.1
C10 C11 H11A 120.1
C13 C12 C11 120.3(2)
C13 C12 H12A 119.8
C11 C12 H12A 119.8
C12 C13 C14 120.4(2)
C12 C13 H13A 119.8
C14 C13 H13A 119.8
C13 C14 C15 119.4(2)
C13 C14 H14A 120.3
C15 C14 H14A 120.3
C14 C15 C10 120.8(2)
C14 C15 H15A 119.6
C10 C15 H15A 119.6
C3 C31 H31A 109.5
C3 C31 H31B 109.5
H31A C31 H31B 109.5
C3 C31 H31C 109.5
H31A C31 H31C 109.5
H31B C31 H31C 109.5
C5 C51 H51A 109.5
C5 C51 H51B 109.5
H51A C51 H51B 109.5
C5 C51 H51C 109.5
H51A C51 H51C 109.5
H51B C51 H51C 109.5
C8 C81 H81A 109.5
C8 C81 H81B 109.5
H81A C81 H81B 109.5
C8 C81 H81C 109.5
H81A C81 H81C 109.5
H81B C81 H81C 109.5
C3 N1 N2 105.72(16)
C3 N1 Cu1 140.14(14)
N2 N1 Cu1 112.09(11)
C5 N2 N1 110.61(14)
C5 N2 C6 133.33(16)
N1 N2 C6 115.91(14)
C9 N3 C8 117.28(16)
C9 N4 C6 118.05(15)
C9 N4 Cu1 126.59(12)
C6 N4 Cu1 114.49(12)

loop_
_geom_bond_atom_site_label_1
_geom_bond_atom_site_label_2
_geom_bond_site_symmetry_2
_geom_bond_distance
_geom_bond_publ_flag
Cu1 N1 . 1.9938(16) ?
Cu1 N4 . 2.0098(15) ?
Cu1 Cl2 . 2.1836(6) ?
Cu1 Cl1 . 2.2307(6) ?
C3 N1 . 1.334(2) ?
C3 C4 . 1.393(3) ?
C3 C31 . 1.487(3) ?
C4 C5 . 1.365(3) ?
C4 H4A . 0.9300 ?
C5 N2 . 1.377(2) ?
C5 C51 . 1.484(3) ?
C6 N4 . 1.346(2) ?
C6 C7 . 1.383(2) ?
C6 N2 . 1.401(2) ?
C7 C8 . 1.395(3) ?
C7 H7A . 0.9300 ?
C8 N3 . 1.349(3) ?
C8 C81 . 1.490(3) ?
C9 N3 . 1.331(2) ?
C9 N4 . 1.342(2) ?
C9 C10 . 1.480(3) ?
C10 C15 . 1.389(3) ?
C10 C11 . 1.388(3) ?
C11 C12 . 1.385(3) ?
C11 H11A . 0.9300 ?
C12 C13 . 1.377(4) ?
C12 H12A . 0.9300 ?
C13 C14 . 1.378(3) ?
C13 H13A . 0.9300 ?
C14 C15 . 1.382(3) ?
C14 H14A . 0.9300 ?
C15 H15A . 0.9300 ?
C31 H31A . 0.9600 ?
C31 H31B . 0.9600 ?
C31 H31C . 0.9600 ?
C51 H51A . 0.9600 ?
C51 H51B . 0.9600 ?
C51 H51C . 0.9600 ?
C81 H81A . 0.9600 ?
C81 H81B . 0.9600 ?
C81 H81C . 0.9600 ?
N1 N2 . 1.385(2) ?

loop_
_geom_torsion_atom_site_label_1
_geom_torsion_atom_site_label_2
_geom_torsion_atom_site_label_3
_geom_torsion_atom_site_label_4
_geom_torsion
N1 N2 C6 N4 -1.5(2)
N4 C9 C10 C15 35.2(3)
